data_4026587
loop_
_publ_author_name
'Venkata Velvadapu'
'Tapas Paul'
'Bharat Wagh'
'Ian Glassford'
'Charles DeBrosse'
'Rodrigo B. Andrade'

_publ_section_title
;
 Total Synthesis of (-)-4,8,10-Tridesmethyl Telithromycin
;
_journal_name_full 'Journal of Organic Chemistry'
_journal_page_first 7516
_journal_page_last 7527
_journal_paper_doi 10.1021/jo201319b
_journal_volume 76
_journal_year 2011
_chemical_formula_sum 'C31 H60 O7 Si2'
_chemical_formula_weight 600.97
_space_group_IT_number 1
_symmetry_cell_setting triclinic
_symmetry_Int_Tables_number 1
_symmetry_space_group_name_Hall 'P 1'
_symmetry_space_group_name_H-M 'P 1'
_atom_sites_solution_hydrogens geom
_atom_sites_solution_primary direct
_audit_creation_method SHELXL-97
_cell_angle_alpha 86.760(5)
_cell_angle_beta 79.926(5)
_cell_angle_gamma 64.920(5)
_cell_formula_units_Z 4
_cell_length_a 14.5401(15)
_cell_length_b 15.8885(15)
_cell_length_c 18.4527(15)
_cell_measurement_temperature 143(1)
_cell_volume 3800.8(6)
_computing_data_collection 'CrystalClear (Rigaku, 1999)'
_computing_data_reduction 'CrystalClear (Rigaku, 1999)'
_computing_structure_refinement 'SHELXL-97 (Sheldrick, 1997)'
_computing_structure_solution 'SIR97 (Altomare, 1999)'
_diffrn_ambient_temperature 143(1)
_diffrn_measured_fraction_theta_full 0.896
_diffrn_measured_fraction_theta_max 0.896
_diffrn_measurement_device 'CCD Area Detector'
_diffrn_measurement_device_type 'Rigaku Mercury'
_diffrn_measurement_method 'phi and omega rotations'
_diffrn_radiation_monochromator graphite
_diffrn_radiation_source 'rotating anode'
_diffrn_radiation_type MoK\a
_diffrn_radiation_wavelength 0.71073
_diffrn_reflns_av_R_equivalents 0.0569
_diffrn_reflns_av_sigmaI/netI 0.0281
_diffrn_reflns_limit_h_max 15
_diffrn_reflns_limit_h_min -15
_diffrn_reflns_limit_k_max 17
_diffrn_reflns_limit_k_min -17
_diffrn_reflns_limit_l_max 19
_diffrn_reflns_limit_l_min -19
_diffrn_reflns_number 31750
_diffrn_reflns_theta_full 22.55
_diffrn_reflns_theta_max 22.55
_diffrn_reflns_theta_min 2.51
_exptl_absorpt_coefficient_mu 0.131
_exptl_absorpt_correction_type none
_exptl_crystal_density_diffrn 1.050
_exptl_crystal_F_000 1320
_exptl_crystal_size_max 0.40
_exptl_crystal_size_mid 0.22
_exptl_crystal_size_min 0.06
_refine_diff_density_max 0.895
_refine_diff_density_min -0.361
_refine_diff_density_rms 0.078
_refine_ls_abs_structure_details 'Flack H D (1983), Acta Cryst. A39, 876-881'
_refine_ls_abs_structure_Flack 0.18(14)
_refine_ls_extinction_method none
_refine_ls_goodness_of_fit_ref 1.117
_refine_ls_hydrogen_treatment constr
_refine_ls_matrix_type full
_refine_ls_number_parameters 1443
_refine_ls_number_reflns 26883
_refine_ls_number_restraints 504
_refine_ls_restrained_S_all 1.133
_refine_ls_R_factor_all 0.0944
_refine_ls_R_factor_gt 0.0770
_refine_ls_shift/su_max 0.025
_refine_ls_shift/su_mean 0.001
_refine_ls_structure_factor_coef Fsqd
_refine_ls_weighting_details 'calc w=1/[\s^2^(Fo^2^)+(0.1165P)^2^+4.9260P] where P=(Fo^2^+2Fc^2^)/3'
_refine_ls_weighting_scheme calc
_refine_ls_wR_factor_gt 0.1958
_refine_ls_wR_factor_ref 0.2169
_reflns_number_gt 23395
_reflns_number_total 26883
_reflns_threshold_expression >2sigma(I)
_cod_data_source_file jo201319b_si_002.cif
_cod_data_source_block shelxl
_cod_original_sg_symbol_H-M 'P 1 '
_cod_database_code 4026587

loop_
_symmetry_equiv_pos_as_xyz
'x, y, z'

loop_
_atom_site_label
_atom_site_type_symbol
_atom_site_fract_x
_atom_site_fract_y
_atom_site_fract_z
_atom_site_U_iso_or_equiv
_atom_site_adp_type
_atom_site_occupancy
_atom_site_symmetry_multiplicity
_atom_site_calc_flag
_atom_site_refinement_flags
Si1_1 Si 0.21939(19) 0.77658(17) 1.22399(11) 0.0531(6) Uani 1 1 d U
Si2_1 Si 0.50911(16) 0.50718(14) 0.94335(10) 0.0377(5) Uani 1 1 d U
O1_1 O 0.3511(3) 1.0264(3) 0.9968(2) 0.0360(11) Uani 1 1 d U
O2_1 O 0.4673(4) 0.9204(4) 1.0599(3) 0.0522(14) Uani 1 1 d U
O3_1 O 0.2304(4) 0.8329(4) 1.1465(3) 0.0484(13) Uani 1 1 d U
O4_1 O 0.4994(4) 1.0493(3) 0.8201(3) 0.0459(12) Uani 1 1 d U
H4_1 H 0.5027 1.0980 0.8283 0.069 Uiso 1 1 calc R
O5_1 O 0.5129(5) 0.7696(4) 0.7147(3) 0.0583(15) Uani 1 1 d U
O6_1 O 0.4105(4) 0.6089(3) 0.9689(2) 0.0378(11) Uani 1 1 d U
O7_1 O 0.2499(4) 0.8571(3) 0.9623(2) 0.0416(12) Uani 1 1 d U
C1_1 C 0.3217(6) 0.8416(5) 1.1100(3) 0.0355(16) Uani 1 1 d U
H1_1 H 0.3706 0.8245 1.1445 0.047 Uiso 1 1 calc R
C2_1 C 0.2892(6) 0.9468(5) 1.0909(4) 0.0394(16) Uani 1 1 d U
H2_1 H 0.2342 0.9669 1.0612 0.052 Uiso 1 1 calc R
C3_1 C 0.3816(6) 0.9601(5) 1.0479(3) 0.0336(16) Uani 1 1 d U
C4_1 C 0.4301(5) 1.0464(5) 0.9471(4) 0.0346(15) Uani 1 1 d U
H4a_1 H 0.4979 0.9974 0.9521 0.046 Uiso 1 1 calc R
C5_1 C 0.4134(5) 1.0440(5) 0.8679(4) 0.0338(15) Uani 1 1 d U
C6_1 C 0.4112(6) 0.9520(5) 0.8496(3) 0.0356(16) Uani 1 1 d U
H6_1 H 0.3665 0.9332 0.8812 0.047 Uiso 1 1 calc R
C7_1 C 0.4687(6) 0.8968(5) 0.7918(4) 0.0430(18) Uani 1 1 d U
H7_1 H 0.5195 0.9113 0.7636 0.057 Uiso 1 1 calc R
C8_1 C 0.4576(7) 0.8148(5) 0.7693(4) 0.0455(18) Uani 1 1 d U
C9_1 C 0.3788(6) 0.7852(5) 0.8118(3) 0.0383(17) Uani 1 1 d U
H9a_1 H 0.3551 0.7565 0.7786 0.051 Uiso 1 1 calc R
H9b_1 H 0.3199 0.8391 0.8350 0.051 Uiso 1 1 calc R
C10_1 C 0.4271(6) 0.7141(5) 0.8722(3) 0.0341(16) Uani 1 1 d U
H10a_1 H 0.4760 0.6561 0.8476 0.045 Uiso 1 1 calc R
H10b_1 H 0.4655 0.7378 0.8966 0.045 Uiso 1 1 calc R
C11_1 C 0.3519(6) 0.6932(5) 0.9312(3) 0.0322(16) Uani 1 1 d U
C12_1 C 0.2995(6) 0.7695(5) 0.9947(4) 0.0381(16) Uani 1 1 d U
H12_1 H 0.2461 0.7557 1.0262 0.051 Uiso 1 1 calc R
C13_1 C 0.3716(6) 0.7739(5) 1.0432(4) 0.0384(17) Uani 1 1 d U
H13a_1 H 0.4224 0.7911 1.0128 0.051 Uiso 1 1 calc R
H13b_1 H 0.4082 0.7120 1.0611 0.051 Uiso 1 1 calc R
C14_1 C 0.3245(8) 0.6584(7) 1.2253(6) 0.078(3) Uani 1 1 d U
H14a_1 H 0.3283 0.6228 1.1836 0.118 Uiso 1 1 calc R
H14b_1 H 0.3110 0.6283 1.2698 0.118 Uiso 1 1 calc R
H14c_1 H 0.3888 0.6629 1.2230 0.118 Uiso 1 1 calc R
C15_1 C 0.2107(9) 0.8465(8) 1.3051(5) 0.076(3) Uani 1 1 d U
H15a_1 H 0.1567 0.9078 1.3037 0.113 Uiso 1 1 calc R
H15b_1 H 0.2750 0.8507 1.3035 0.113 Uiso 1 1 calc R
H15c_1 H 0.1960 0.8170 1.3496 0.113 Uiso 1 1 calc R
C16_1 C 0.0954(7) 0.7630(6) 1.2259(4) 0.059(2) Uani 1 1 d U
C17_1 C 0.1025(9) 0.7102(9) 1.1544(5) 0.080(3) Uani 1 1 d U
H17a_1 H 0.1109 0.7459 1.1121 0.120 Uiso 1 1 calc R
H17b_1 H 0.0404 0.7019 1.1564 0.120 Uiso 1 1 calc R
H17c_1 H 0.1604 0.6506 1.1510 0.120 Uiso 1 1 calc R
C18_1 C 0.0813(8) 0.7063(7) 1.2953(5) 0.070(3) Uani 1 1 d U
H18a_1 H 0.0763 0.7394 1.3387 0.104 Uiso 1 1 calc R
H18b_1 H 0.1393 0.6468 1.2925 0.104 Uiso 1 1 calc R
H18c_1 H 0.0194 0.6976 1.2973 0.104 Uiso 1 1 calc R
C19_1 C 0.0034(7) 0.8616(7) 1.2297(5) 0.068(2) Uani 1 1 d U
H19a_1 H -0.0017 0.8938 1.2738 0.102 Uiso 1 1 calc R
H19b_1 H -0.0594 0.8552 1.2301 0.102 Uiso 1 1 calc R
H19c_1 H 0.0150 0.8963 1.1876 0.102 Uiso 1 1 calc R
C20_1 C 0.2503(8) 1.0066(6) 1.1625(4) 0.066(3) Uani 1 1 d U
H20a_1 H 0.1915 0.9996 1.1898 0.098 Uiso 1 1 calc R
H20b_1 H 0.2313 1.0707 1.1504 0.098 Uiso 1 1 calc R
H20c_1 H 0.3041 0.9867 1.1918 0.098 Uiso 1 1 calc R
C21_1 C 0.4247(7) 1.1398(6) 0.9721(4) 0.057(2) Uani 1 1 d U
H21a_1 H 0.4656 1.1602 0.9343 0.076 Uiso 1 1 calc R
H21b_1 H 0.3539 1.1860 0.9770 0.076 Uiso 1 1 calc R
C22_1 C 0.4624(11) 1.1348(7) 1.0442(6) 0.099(4) Uani 1 1 d U
H22a_1 H 0.4568 1.1949 1.0566 0.148 Uiso 1 1 calc R
H22b_1 H 0.5330 1.0905 1.0395 0.148 Uiso 1 1 calc R
H22c_1 H 0.4213 1.1160 1.0823 0.148 Uiso 1 1 calc R
C23_1 C 0.3107(6) 1.1228(5) 0.8544(4) 0.0474(19) Uani 1 1 d U
H23a_1 H 0.3098 1.1817 0.8648 0.071 Uiso 1 1 calc R
H23b_1 H 0.2547 1.1155 0.8859 0.071 Uiso 1 1 calc R
H23c_1 H 0.3035 1.1204 0.8039 0.071 Uiso 1 1 calc R
C24_1 C 0.4982(7) 0.4553(6) 0.8594(4) 0.051(2) Uani 1 1 d U
H24a_1 H 0.5004 0.4947 0.8183 0.077 Uiso 1 1 calc R
H24b_1 H 0.4343 0.4493 0.8668 0.077 Uiso 1 1 calc R
H24c_1 H 0.5545 0.3950 0.8496 0.077 Uiso 1 1 calc R
C25_1 C 0.6345(6) 0.5190(7) 0.9258(5) 0.062(2) Uani 1 1 d U
H25a_1 H 0.6358 0.5573 0.8838 0.093 Uiso 1 1 calc R
H25b_1 H 0.6906 0.4586 0.9165 0.093 Uiso 1 1 calc R
H25c_1 H 0.6411 0.5471 0.9682 0.093 Uiso 1 1 calc R
C26_1 C 0.5058(6) 0.4326(5) 1.0255(4) 0.0480(18) Uani 1 1 d U
C27_1 C 0.5852(8) 0.3322(6) 1.0087(6) 0.079(3) Uani 1 1 d U
H27a_1 H 0.6525 0.3310 0.9941 0.118 Uiso 1 1 calc R
H27b_1 H 0.5684 0.3069 0.9695 0.118 Uiso 1 1 calc R
H27c_1 H 0.5847 0.2957 1.0519 0.118 Uiso 1 1 calc R
C28_1 C 0.3982(8) 0.4343(8) 1.0484(7) 0.094(3) Uani 1 1 d U
H28a_1 H 0.3483 0.4972 1.0590 0.141 Uiso 1 1 calc R
H28b_1 H 0.3976 0.3976 1.0915 0.141 Uiso 1 1 calc R
H28c_1 H 0.3816 0.4092 1.0090 0.141 Uiso 1 1 calc R
C29_1 C 0.5334(9) 0.4687(7) 1.0913(5) 0.079(3) Uani 1 1 d U
H29a_1 H 0.4842 0.5314 1.1037 0.118 Uiso 1 1 calc R
H29b_1 H 0.6010 0.4670 1.0780 0.118 Uiso 1 1 calc R
H29c_1 H 0.5321 0.4299 1.1329 0.118 Uiso 1 1 calc R
C30_1 C 0.2725(6) 0.6762(5) 0.8984(4) 0.0406(18) Uani 1 1 d U
H30a_1 H 0.2270 0.6634 0.9371 0.061 Uiso 1 1 calc R
H30b_1 H 0.3067 0.6241 0.8647 0.061 Uiso 1 1 calc R
H30c_1 H 0.2335 0.7304 0.8728 0.061 Uiso 1 1 calc R
C31_1 C 0.1394(7) 0.8987(7) 0.9782(5) 0.072(3) Uani 1 1 d U
H31a_1 H 0.1132 0.9570 0.9537 0.108 Uiso 1 1 calc R
H31b_1 H 0.1171 0.9090 1.0304 0.108 Uiso 1 1 calc R
H31c_1 H 0.1139 0.8580 0.9612 0.108 Uiso 1 1 calc R
Si1_2 Si 0.75136(16) 0.21207(15) 0.29831(10) 0.0440(5) Uani 1 1 d U
Si2_2 Si 0.73614(18) -0.06542(15) 0.55262(12) 0.0503(6) Uani 1 1 d U
O1_2 O 0.4196(3) 0.5025(3) 0.5299(2) 0.0295(10) Uani 1 1 d U
O2_2 O 0.3914(4) 0.3917(4) 0.4784(3) 0.0489(14) Uani 1 1 d U
O3_2 O 0.7045(3) 0.2699(3) 0.3787(2) 0.0330(11) Uani 1 1 d U
O4_2 O 0.2380(4) 0.5461(3) 0.7037(2) 0.0407(12) Uani 1 1 d U
H4_2 H 0.1946 0.5983 0.6972 0.061 Uiso 1 1 calc R
O5_2 O 0.4425(6) 0.2312(4) 0.7773(4) 0.091(2) Uani 1 1 d U
O6_2 O 0.7153(4) 0.0444(3) 0.5435(2) 0.0444(13) Uani 1 1 d U
O7_2 O 0.7029(4) 0.2768(3) 0.5544(2) 0.0401(12) Uani 1 1 d U
C1_2 C 0.6039(5) 0.2925(5) 0.4198(3) 0.0319(15) Uani 1 1 d U
H1_2 H 0.5612 0.2859 0.3869 0.042 Uiso 1 1 calc R
C2_2 C 0.5583(5) 0.3964(5) 0.4439(3) 0.0341(15) Uani 1 1 d U
H2_2 H 0.6001 0.4035 0.4774 0.045 Uiso 1 1 calc R
C3_2 C 0.4480(5) 0.4271(4) 0.4846(3) 0.0284(15) Uani 1 1 d U
C4_2 C 0.3175(6) 0.5358(5) 0.5763(3) 0.0356(16) Uani 1 1 d U
H4a_2 H 0.2856 0.4943 0.5688 0.047 Uiso 1 1 calc R
C5_2 C 0.3325(5) 0.5310(5) 0.6575(3) 0.0336(16) Uani 1 1 d U
C6_2 C 0.4127(5) 0.4332(4) 0.6710(3) 0.0249(14) Uani 1 1 d U
H6_2 H 0.4795 0.4152 0.6455 0.033 Uiso 1 1 calc R
C7_2 C 0.3939(6) 0.3727(5) 0.7160(4) 0.0415(18) Uani 1 1 d U
H7_2 H 0.3269 0.3914 0.7410 0.055 Uiso 1 1 calc R
C8_2 C 0.4693(6) 0.2777(5) 0.7306(4) 0.049(2) Uani 1 1 d U
C9_2 C 0.5767(6) 0.2410(5) 0.6897(3) 0.0397(18) Uani 1 1 d U
H9a_2 H 0.6240 0.2251 0.7245 0.053 Uiso 1 1 calc R
H9b_2 H 0.5853 0.2891 0.6583 0.053 Uiso 1 1 calc R
C10_2 C 0.6040(6) 0.1541(5) 0.6418(4) 0.0396(17) Uani 1 1 d U
H10a_2 H 0.6101 0.1025 0.6742 0.053 Uiso 1 1 calc R
H10b_2 H 0.5470 0.1659 0.6161 0.053 Uiso 1 1 calc R
C11_2 C 0.7037(6) 0.1243(4) 0.5843(3) 0.0362(17) Uani 1 1 d U
C12_2 C 0.7004(6) 0.1960(4) 0.5230(3) 0.0302(15) Uani 1 1 d U
H12_2 H 0.7626 0.1674 0.4860 0.040 Uiso 1 1 calc R
C13_2 C 0.6073(6) 0.2261(5) 0.4841(3) 0.0345(16) Uani 1 1 d U
H13a_2 H 0.5455 0.2560 0.5202 0.046 Uiso 1 1 calc R
H13b_2 H 0.6056 0.1709 0.4657 0.046 Uiso 1 1 calc R
C14_2 C 0.7438(7) 0.0971(6) 0.3074(5) 0.068(2) Uani 1 1 d U
H14a_2 H 0.6729 0.1069 0.3186 0.102 Uiso 1 1 calc R
H14b_2 H 0.7791 0.0631 0.3463 0.102 Uiso 1 1 calc R
H14c_2 H 0.7754 0.0623 0.2620 0.102 Uiso 1 1 calc R
C15_2 C 0.6766(7) 0.2799(8) 0.2249(4) 0.081(3) Uani 1 1 d U
H15a_2 H 0.6805 0.3388 0.2196 0.121 Uiso 1 1 calc R
H15b_2 H 0.6059 0.2899 0.2387 0.121 Uiso 1 1 calc R
H15c_2 H 0.7052 0.2457 0.1791 0.121 Uiso 1 1 calc R
C16_2 C 0.8887(6) 0.2012(6) 0.2750(4) 0.0511(19) Uani 1 1 d U
C17_2 C 0.9518(7) 0.1343(7) 0.3318(5) 0.069(3) Uani 1 1 d U
H17a_2 H 0.9500 0.0748 0.3289 0.103 Uiso 1 1 calc R
H17b_2 H 0.9221 0.1601 0.3806 0.103 Uiso 1 1 calc R
H17c_2 H 1.0219 0.1268 0.3208 0.103 Uiso 1 1 calc R
C18_2 C 0.9376(7) 0.1585(9) 0.1983(4) 0.086(3) Uani 1 1 d U
H18a_2 H 0.9358 0.0990 0.1959 0.130 Uiso 1 1 calc R
H18b_2 H 1.0078 0.1508 0.1881 0.130 Uiso 1 1 calc R
H18c_2 H 0.9002 0.1987 0.1627 0.130 Uiso 1 1 calc R
C19_2 C 0.8910(8) 0.2971(8) 0.2801(5) 0.077(3) Uani 1 1 d U
H19a_2 H 0.8521 0.3382 0.2455 0.116 Uiso 1 1 calc R
H19b_2 H 0.9609 0.2900 0.2691 0.116 Uiso 1 1 calc R
H19c_2 H 0.8613 0.3227 0.3290 0.116 Uiso 1 1 calc R
C20_2 C 0.5554(7) 0.4616(6) 0.3797(4) 0.054(2) Uani 1 1 d U
H20a_2 H 0.6238 0.4444 0.3530 0.081 Uiso 1 1 calc R
H20b_2 H 0.5283 0.5243 0.3982 0.081 Uiso 1 1 calc R
H20c_2 H 0.5122 0.4574 0.3476 0.081 Uiso 1 1 calc R
C21_2 C 0.2525(6) 0.6329(6) 0.5501(4) 0.051(2) Uani 1 1 d U
H21a_2 H 0.2893 0.6715 0.5499 0.068 Uiso 1 1 calc R
H21b_2 H 0.1886 0.6608 0.5846 0.068 Uiso 1 1 calc R
C22_2 C 0.2279(7) 0.6311(7) 0.4727(4) 0.076(3) Uani 1 1 d U
H22a_2 H 0.1883 0.6934 0.4584 0.113 Uiso 1 1 calc R
H22b_2 H 0.1890 0.5950 0.4730 0.113 Uiso 1 1 calc R
H22c_2 H 0.2909 0.6037 0.4383 0.113 Uiso 1 1 calc R
C23_2 C 0.3725(6) 0.6024(5) 0.6748(4) 0.0374(17) Uani 1 1 d U
H23a_2 H 0.3232 0.6641 0.6667 0.056 Uiso 1 1 calc R
H23b_2 H 0.4369 0.5903 0.6432 0.056 Uiso 1 1 calc R
H23c_2 H 0.3824 0.5971 0.7253 0.056 Uiso 1 1 calc R
C24_2 C 0.6833(11) -0.0913(8) 0.6454(6) 0.107(4) Uani 1 1 d U
H24a_2 H 0.7195 -0.0825 0.6809 0.160 Uiso 1 1 calc R
H24b_2 H 0.6915 -0.1546 0.6462 0.160 Uiso 1 1 calc R
H24c_2 H 0.6115 -0.0504 0.6571 0.160 Uiso 1 1 calc R
C25_2 C 0.6643(8) -0.0833(7) 0.4825(6) 0.088(3) Uani 1 1 d U
H25a_2 H 0.6911 -0.0694 0.4343 0.132 Uiso 1 1 calc R
H25b_2 H 0.5924 -0.0428 0.4946 0.132 Uiso 1 1 calc R
H25c_2 H 0.6731 -0.1467 0.4832 0.132 Uiso 1 1 calc R
C26_2 C 0.8785(6) -0.1466(6) 0.5261(5) 0.0521(19) Uani 1 1 d U
C27_2 C 0.9395(8) -0.1573(7) 0.5891(5) 0.082(3) Uani 1 1 d U
H27a_2 H 0.9325 -0.0973 0.6030 0.122 Uiso 1 1 calc R
H27b_2 H 1.0109 -0.1968 0.5728 0.122 Uiso 1 1 calc R
H27c_2 H 0.9130 -0.1844 0.6306 0.122 Uiso 1 1 calc R
C28_2 C 0.8900(8) -0.2430(6) 0.5027(6) 0.081(3) Uani 1 1 d U
H28a_2 H 0.8599 -0.2690 0.5431 0.122 Uiso 1 1 calc R
H28b_2 H 0.9618 -0.2834 0.4892 0.122 Uiso 1 1 calc R
H28c_2 H 0.8556 -0.2364 0.4615 0.122 Uiso 1 1 calc R
C29_2 C 0.9263(7) -0.1026(7) 0.4611(5) 0.072(3) Uani 1 1 d U
H29a_2 H 0.9203 -0.0436 0.4768 0.108 Uiso 1 1 calc R
H29b_2 H 0.8904 -0.0939 0.4204 0.108 Uiso 1 1 calc R
H29C_2 H 0.9977 -0.1432 0.4463 0.108 Uiso 1 1 calc R
C30_2 C 0.7979(6) 0.0987(5) 0.6214(4) 0.050(2) Uani 1 1 d U
H30a_2 H 0.7983 0.0544 0.6592 0.075 Uiso 1 1 calc R
H30b_2 H 0.7951 0.1535 0.6429 0.075 Uiso 1 1 calc R
H30c_2 H 0.8593 0.0719 0.5855 0.075 Uiso 1 1 calc R
C31_2 C 0.7957(6) 0.2899(5) 0.5240(4) 0.0435(18) Uani 1 1 d U
H31a_2 H 0.7935 0.3438 0.5466 0.065 Uiso 1 1 calc R
H31b_2 H 0.7992 0.2982 0.4719 0.065 Uiso 1 1 calc R
H31c_2 H 0.8554 0.2362 0.5337 0.065 Uiso 1 1 calc R
Si1_3 Si 0.7499(3) 0.7114(2) 1.19895(15) 0.0865(9) Uani 1 1 d U
Si2_3 Si 1.07001(18) 0.44880(16) 0.96413(14) 0.0557(6) Uani 1 1 d U
O1_3 O 0.7960(3) 1.0009(3) 0.9724(2) 0.0351(11) Uani 1 1 d U
O2_3 O 0.9163(5) 0.9295(5) 1.0454(3) 0.0708(19) Uani 1 1 d U
O3_3 O 0.7435(4) 0.7717(4) 1.1215(2) 0.0509(13) Uani 1 1 d U
O4_3 O 0.9158(4) 1.0621(3) 0.7968(3) 0.0464(13) Uani 1 1 d U
H4_3 H 0.8933 1.1183 0.8040 0.070 Uiso 1 1 calc R
O5_3 O 1.1194(4) 0.7347(4) 0.7361(3) 0.0616(16) Uani 1 1 d U
O6_3 O 0.9824(4) 0.5574(3) 0.9637(2) 0.0398(12) Uani 1 1 d U
O7_3 O 0.7882(4) 0.7853(3) 0.9295(2) 0.0458(13) Uani 1 1 d U
C1_3 C 0.8172(6) 0.8047(5) 1.0882(3) 0.0383(17) Uani 1 1 d U
H1_3 H 0.8578 0.8036 1.1257 0.051 Uiso 1 1 calc R
C2_3 C 0.7579(6) 0.9088(5) 1.0681(4) 0.0413(17) Uani 1 1 d U
H2_3 H 0.7103 0.9126 1.0351 0.055 Uiso 1 1 calc R
C3_3 C 0.8335(6) 0.9452(6) 1.0288(4) 0.0445(19) Uani 1 1 d U
C4_3 C 0.8621(6) 1.0398(5) 0.9271(3) 0.0342(16) Uani 1 1 d U
H4a_3 H 0.9337 1.0039 0.9341 0.046 Uiso 1 1 calc R
C5_3 C 0.8523(5) 1.0262(5) 0.8448(3) 0.0335(16) Uani 1 1 d U
C6_3 C 0.8958(5) 0.9233(5) 0.8299(3) 0.0327(16) Uani 1 1 d U
H6_3 H 0.8581 0.8910 0.8521 0.044 Uiso 1 1 calc R
C7_3 C 0.9867(6) 0.8753(5) 0.7859(4) 0.0449(19) Uani 1 1 d U
H7_3 H 1.0240 0.9079 0.7639 0.060 Uiso 1 1 calc R
C8_3 C 1.0308(6) 0.7739(5) 0.7707(4) 0.0417(17) Uani 1 1 d U
C9_3 C 0.9691(6) 0.7169(5) 0.7993(3) 0.0389(17) Uani 1 1 d U
H9a_3 H 0.9753 0.6750 0.7607 0.052 Uiso 1 1 calc R
H9b_3 H 0.8968 0.7585 0.8128 0.052 Uiso 1 1 calc R
C10_3 C 1.0096(6) 0.6596(6) 0.8679(4) 0.0429(17) Uani 1 1 d U
H10a_3 H 1.0721 0.6048 0.8512 0.057 Uiso 1 1 calc R
H10b_3 H 1.0267 0.6969 0.8982 0.057 Uiso 1 1 calc R
C11_3 C 0.9300(6) 0.6288(5) 0.9154(3) 0.0331(16) Uani 1 1 d U
C12_3 C 0.8455(6) 0.7079(5) 0.9711(3) 0.0362(16) Uani 1 1 d U
H12_3 H 0.7984 0.6836 0.9989 0.048 Uiso 1 1 calc R
C13_3 C 0.8925(6) 0.7394(5) 1.0246(3) 0.0365(17) Uani 1 1 d U
H13a_3 H 0.9318 0.7707 0.9972 0.049 Uiso 1 1 calc R
H13b_3 H 0.9407 0.6846 1.0457 0.049 Uiso 1 1 calc R
C14_3 C 0.8718(11) 0.6001(8) 1.1870(7) 0.110(4) Uani 1 1 d U
H14a_3 H 0.9305 0.6145 1.1811 0.165 Uiso 1 1 calc R
H14b_3 H 0.8752 0.5666 1.1442 0.165 Uiso 1 1 calc R
H14c_3 H 0.8718 0.5626 1.2297 0.165 Uiso 1 1 calc R
C15_3 C 0.7560(10) 0.7817(9) 1.2790(5) 0.093(3) Uani 1 1 d U
H15a_3 H 0.8182 0.7906 1.2686 0.139 Uiso 1 1 calc R
H15b_3 H 0.7551 0.7482 1.3239 0.139 Uiso 1 1 calc R
H15c_3 H 0.6976 0.8410 1.2841 0.139 Uiso 1 1 calc R
C16_3 C 0.6408(11) 0.6869(8) 1.2097(6) 0.095(3) Uani 1 1 d U
C17_3 C 0.6262(11) 0.6559(10) 1.1367(6) 0.110(4) Uani 1 1 d U
H17a_3 H 0.6253 0.7014 1.1000 0.164 Uiso 1 1 calc R
H17b_3 H 0.5622 0.6500 1.1437 0.164 Uiso 1 1 calc R
H17c_3 H 0.6820 0.5971 1.1210 0.164 Uiso 1 1 calc R
C18_3 C 0.6341(16) 0.6253(16) 1.2767(9) 0.193(8) Uani 1 1 d U
H18a_3 H 0.6396 0.6525 1.3200 0.290 Uiso 1 1 calc R
H18b_3 H 0.6893 0.5643 1.2680 0.290 Uiso 1 1 calc R
H18c_3 H 0.5693 0.6209 1.2837 0.290 Uiso 1 1 calc R
C19_3 C 0.5393(11) 0.7888(13) 1.2385(7) 0.136(5) Uani 1 1 d U
H19a_3 H 0.5329 0.8339 1.2006 0.204 Uiso 1 1 calc R
H19b_3 H 0.5502 0.8109 1.2822 0.204 Uiso 1 1 calc R
H19c_3 H 0.4774 0.7793 1.2491 0.204 Uiso 1 1 calc R
C20_3 C 0.6967(7) 0.9689(6) 1.1360(4) 0.056(2) Uani 1 1 d U
H20a_3 H 0.6477 0.9467 1.1607 0.084 Uiso 1 1 calc R
H20b_3 H 0.6611 1.0320 1.1218 0.084 Uiso 1 1 calc R
H20c_3 H 0.7427 0.9660 1.1686 0.084 Uiso 1 1 calc R
C21_3 C 0.8270(7) 1.1412(5) 0.9501(4) 0.0476(19) Uani 1 1 d U
H21a_3 H 0.8610 1.1699 0.9138 0.063 Uiso 1 1 calc R
H21b_3 H 0.7534 1.1741 0.9505 0.063 Uiso 1 1 calc R
C22_3 C 0.8495(9) 1.1518(7) 1.0243(5) 0.078(3) Uani 1 1 d U
H22a_3 H 0.8252 1.2166 1.0360 0.118 Uiso 1 1 calc R
H22b_3 H 0.9225 1.1213 1.0239 0.118 Uiso 1 1 calc R
H22c_3 H 0.8154 1.1243 1.0607 0.118 Uiso 1 1 calc R
C23_3 C 0.7414(6) 1.0725(5) 0.8328(4) 0.0412(18) Uani 1 1 d U
H23a_3 H 0.7147 1.1382 0.8420 0.062 Uiso 1 1 calc R
H23b_3 H 0.7013 1.0472 0.8658 0.062 Uiso 1 1 calc R
H23c_3 H 0.7381 1.0615 0.7829 0.062 Uiso 1 1 calc R
C24_3 C 1.1704(9) 0.4168(8) 0.8843(7) 0.123(5) Uani 1 1 d U
H24a_3 H 1.1969 0.4632 0.8766 0.184 Uiso 1 1 calc R
H24b_3 H 1.1427 0.4124 0.8418 0.184 Uiso 1 1 calc R
H24c_3 H 1.2249 0.3578 0.8921 0.184 Uiso 1 1 calc R
C25_3 C 1.1326(10) 0.4462(8) 1.0469(7) 0.106(4) Uani 1 1 d U
H25a_3 H 1.0814 0.4622 1.0906 0.159 Uiso 1 1 calc R
H25b_3 H 1.1626 0.4900 1.0405 0.159 Uiso 1 1 calc R
H25c_3 H 1.1852 0.3849 1.0514 0.159 Uiso 1 1 calc R
C26_3 C 1.0079(8) 0.3637(7) 0.9865(6) 0.077(2) Uani 1 1 d U
C27_3 C 0.9811(12) 0.3388(10) 0.9139(6) 0.119(4) Uani 1 1 d U
H27a_3 H 1.0430 0.3107 0.8786 0.178 Uiso 1 1 calc R
H27b_3 H 0.9341 0.3945 0.8940 0.178 Uiso 1 1 calc R
H27c_3 H 0.9498 0.2961 0.9248 0.178 Uiso 1 1 calc R
C28_3 C 1.0832(8) 0.2754(7) 1.0176(5) 0.083(3) Uani 1 1 d U
H28a_3 H 1.1469 0.2504 0.9837 0.125 Uiso 1 1 calc R
H28b_3 H 1.0545 0.2306 1.0249 0.125 Uiso 1 1 calc R
H28c_3 H 1.0956 0.2897 1.0638 0.125 Uiso 1 1 calc R
C29_3 C 0.9089(7) 0.4055(7) 1.0370(6) 0.075(3) Uani 1 1 d U
H29a_3 H 0.8639 0.4615 1.0162 0.113 Uiso 1 1 calc R
H29b_3 H 0.9204 0.4197 1.0835 0.113 Uiso 1 1 calc R
H29c_3 H 0.8778 0.3624 1.0440 0.113 Uiso 1 1 calc R
C30_3 C 0.8777(7) 0.5925(6) 0.8688(4) 0.051(2) Uani 1 1 d U
H30a_3 H 0.8288 0.5752 0.9004 0.076 Uiso 1 1 calc R
H30b_3 H 0.9285 0.5392 0.8405 0.076 Uiso 1 1 calc R
H30c_3 H 0.8427 0.6401 0.8363 0.076 Uiso 1 1 calc R
C31_3 C 0.6820(7) 0.7997(8) 0.9321(6) 0.082(3) Uani 1 1 d U
H31a_3 H 0.6483 0.8520 0.9027 0.123 Uiso 1 1 calc R
H31b_3 H 0.6468 0.8114 0.9821 0.123 Uiso 1 1 calc R
H31c_3 H 0.6808 0.7452 0.9132 0.123 Uiso 1 1 calc R
Si1_4 Si 1.2507(2) 0.26430(19) 0.36584(13) 0.0601(7) Uani 1 1 d U
Si2_4 Si 1.2341(3) 0.0448(3) 0.6189(2) 0.1166(14) Uani 1 1 d DU
O1_4 O 0.8314(4) 0.5434(3) 0.5407(2) 0.0415(12) Uani 1 1 d U
O2_4 O 0.8251(4) 0.4600(4) 0.4468(3) 0.0546(15) Uani 1 1 d U
O3_4 O 1.1564(4) 0.3531(4) 0.4145(3) 0.0490(13) Uani 1 1 d U
O4_4 O 0.6187(4) 0.5732(3) 0.6935(2) 0.0424(12) Uani 1 1 d U
H4_4 H 0.5781 0.6261 0.6855 0.064 Uiso 1 1 calc R
O5_4 O 0.8059(4) 0.2565(4) 0.7748(3) 0.0576(15) Uani 1 1 d U
O6_4 O 1.1647(5) 0.1497(6) 0.5937(4) 0.0893(19) Uani 1 1 d DU
O7_4 O 1.0487(5) 0.4047(5) 0.6060(3) 0.0730(18) Uani 1 1 d U
C1_4 C 1.0535(6) 0.3675(5) 0.4433(4) 0.0381(16) Uani 1 1 d U
H1_4 H 1.0294 0.3459 0.4048 0.051 Uiso 1 1 calc R
C2_4 C 0.9856(6) 0.4718(5) 0.4532(4) 0.0495(19) Uani 1 1 d U
H2_4 H 1.0080 0.4969 0.4905 0.066 Uiso 1 1 calc R
C3_4 C 0.8711(7) 0.4896(6) 0.4790(4) 0.0465(19) Uani 1 1 d U
C4_4 C 0.7240(6) 0.5657(5) 0.5742(4) 0.0356(16) Uani 1 1 d U
H4a_4 H 0.7040 0.5193 0.5576 0.047 Uiso 1 1 calc R
C5_4 C 0.7221(6) 0.5579(5) 0.6579(3) 0.0356(16) Uani 1 1 d U
C6_4 C 0.7913(6) 0.4592(5) 0.6755(4) 0.0440(18) Uani 1 1 d U
H6_4 H 0.8599 0.4373 0.6531 0.058 Uiso 1 1 calc R
C7_4 C 0.7655(6) 0.3996(5) 0.7196(4) 0.0384(17) Uani 1 1 d U
H7_4 H 0.6967 0.4190 0.7407 0.051 Uiso 1 1 calc R
C8_4 C 0.8370(7) 0.3076(6) 0.7366(4) 0.054(2) Uani 1 1 d DU
C9_4 C 0.9571(8) 0.2905(7) 0.7264(5) 0.085(3) Uani 1 1 d DU
H9a_4 H 0.9649 0.3479 0.7162 0.113 Uiso 1 1 calc R
H9b_4 H 0.9873 0.2624 0.7695 0.113 Uiso 1 1 calc R
C10_4 C 1.0026(9) 0.2259(8) 0.6620(5) 0.096(3) Uani 1 1 d DU
H10a_4 H 0.9586 0.2447 0.6247 0.128 Uiso 1 1 calc R
H10b_4 H 1.0151 0.1627 0.6763 0.128 Uiso 1 1 calc R
C11_4 C 1.1160(8) 0.2362(9) 0.6318(5) 0.100(3) Uani 1 1 d DU
C12_4 C 1.1042(7) 0.3135(7) 0.5717(4) 0.065(2) Uani 1 1 d DU
H12_4 H 1.1733 0.3068 0.5493 0.086 Uiso 1 1 calc R
C13_4 C 1.0489(6) 0.3063(5) 0.5100(4) 0.0400(17) Uani 1 1 d U
H13a_4 H 0.9772 0.3227 0.5305 0.053 Uiso 1 1 calc R
H13b_4 H 1.0790 0.2420 0.4930 0.053 Uiso 1 1 calc R
C14_4 C 1.3541(8) 0.1985(7) 0.4224(5) 0.071(3) Uani 1 1 d U
H14a_4 H 1.3264 0.1721 0.4638 0.106 Uiso 1 1 calc R
H14b_4 H 1.3784 0.2401 0.4394 0.106 Uiso 1 1 calc R
H14c_4 H 1.4101 0.1497 0.3927 0.106 Uiso 1 1 calc R
C15_4 C 1.2027(8) 0.1833(8) 0.3336(5) 0.082(3) Uani 1 1 d U
H15a_4 H 1.1752 0.1573 0.3754 0.123 Uiso 1 1 calc R
H15b_4 H 1.2586 0.1341 0.3041 0.123 Uiso 1 1 calc R
H15c_4 H 1.1498 0.2167 0.3048 0.123 Uiso 1 1 calc R
C16_4 C 1.3026(8) 0.3135(9) 0.2868(5) 0.079(3) Uani 1 1 d U
C17_4 C 1.4113(9) 0.2332(11) 0.2438(6) 0.113(4) Uani 1 1 d U
H17a_4 H 1.3998 0.1811 0.2309 0.169 Uiso 1 1 calc R
H17b_4 H 1.4622 0.2131 0.2755 0.169 Uiso 1 1 calc R
H17c_4 H 1.4352 0.2585 0.1999 0.169 Uiso 1 1 calc R
C18_4 C 1.2206(10) 0.3564(11) 0.2294(5) 0.112(4) Uani 1 1 d U
H18a_4 H 1.2028 0.3089 0.2149 0.168 Uiso 1 1 calc R
H18b_4 H 1.2513 0.3785 0.1868 0.168 Uiso 1 1 calc R
H18c_4 H 1.1596 0.4070 0.2530 0.168 Uiso 1 1 calc R
C19_4 C 1.3272(8) 0.3963(8) 0.3076(5) 0.078(3) Uani 1 1 d U
H19a_4 H 1.2655 0.4449 0.3326 0.116 Uiso 1 1 calc R
H19b_4 H 1.3529 0.4201 0.2636 0.116 Uiso 1 1 calc R
H19c_4 H 1.3782 0.3741 0.3393 0.116 Uiso 1 1 calc R
C20_4 C 0.9910(8) 0.5248(7) 0.3808(5) 0.089(3) Uani 1 1 d U
H20a_4 H 0.9484 0.5899 0.3895 0.133 Uiso 1 1 calc R
H20b_4 H 0.9672 0.5018 0.3444 0.133 Uiso 1 1 calc R
H20c_4 H 1.0610 0.5154 0.3634 0.133 Uiso 1 1 calc R
C21_4 C 0.6549(7) 0.6629(5) 0.5472(4) 0.052(2) Uani 1 1 d U
H21a_4 H 0.5870 0.6833 0.5769 0.069 Uiso 1 1 calc R
H21b_4 H 0.6828 0.7060 0.5569 0.069 Uiso 1 1 calc R
C22_4 C 0.6431(10) 0.6704(8) 0.4718(6) 0.103(4) Uani 1 1 d U
H22a_4 H 0.5992 0.7334 0.4621 0.154 Uiso 1 1 calc R
H22b_4 H 0.6128 0.6302 0.4613 0.154 Uiso 1 1 calc R
H22c_4 H 0.7093 0.6526 0.4413 0.154 Uiso 1 1 calc R
C23_4 C 0.7597(6) 0.6230(5) 0.6888(4) 0.0472(19) Uani 1 1 d U
H23a_4 H 0.7165 0.6863 0.6788 0.071 Uiso 1 1 calc R
H23b_4 H 0.8294 0.6084 0.6659 0.071 Uiso 1 1 calc R
H23c_4 H 0.7566 0.6153 0.7410 0.071 Uiso 1 1 calc R
C24_4 C 1.1823(11) 0.0191(12) 0.7135(8) 0.164(6) Uani 1 1 d DU
H24a_4 H 1.1865 0.0589 0.7488 0.246 Uiso 1 1 calc R
H24b_4 H 1.2222 -0.0446 0.7244 0.246 Uiso 1 1 calc R
H24c_4 H 1.1118 0.0297 0.7158 0.246 Uiso 1 1 calc R
C25_4 C 1.3715(8) 0.0266(9) 0.6198(6) 0.098(4) Uani 1 1 d DU
H25a_4 H 1.4005 0.0403 0.5723 0.146 Uiso 1 1 calc R
H25b_4 H 1.4117 -0.0368 0.6313 0.146 Uiso 1 1 calc R
H25c_4 H 1.3720 0.0671 0.6563 0.146 Uiso 1 1 calc R
C26_4 C 1.2263(12) -0.0281(10) 0.5495(8) 0.145(4) Uani 1 1 d DU
C27_4 C 1.276(2) -0.1328(13) 0.5693(15) 0.232(8) Uani 1 1 d DU
H27a_4 H 1.2380 -0.1429 0.6142 0.349 Uiso 1 1 calc R
H27b_4 H 1.3461 -0.1501 0.5755 0.349 Uiso 1 1 calc R
H27c_4 H 1.2754 -0.1698 0.5303 0.349 Uiso 1 1 calc R
C28_4 C 1.2959(14) -0.0237(12) 0.4757(9) 0.155(5) Uani 1 1 d DU
H28a_4 H 1.3637 -0.0371 0.4849 0.233 Uiso 1 1 calc R
H28b_4 H 1.2667 0.0373 0.4558 0.233 Uiso 1 1 calc R
H28c_4 H 1.3001 -0.0687 0.4411 0.233 Uiso 1 1 calc R
C29_4 C 1.1172(14) -0.0061(18) 0.5375(14) 0.224(8) Uani 1 1 d DU
H29a_4 H 1.0769 -0.0115 0.5831 0.335 Uiso 1 1 calc R
H29b_4 H 1.1198 -0.0490 0.5018 0.335 Uiso 1 1 calc R
H29c_4 H 1.0862 0.0561 0.5199 0.335 Uiso 1 1 calc R
C30_4 C 1.1890(11) 0.2435(12) 0.6813(7) 0.156(6) Uani 1 1 d DU
H30a_4 H 1.1965 0.1994 0.7202 0.234 Uiso 1 1 calc R
H30b_4 H 1.1603 0.3051 0.7022 0.234 Uiso 1 1 calc R
H30c_4 H 1.2552 0.2303 0.6521 0.234 Uiso 1 1 calc R
C31_4 C 1.1044(10) 0.4597(12) 0.6077(6) 0.128(6) Uani 1 1 d U
H31a_4 H 1.0589 0.5188 0.6309 0.192 Uiso 1 1 calc R
H31b_4 H 1.1321 0.4691 0.5583 0.192 Uiso 1 1 calc R
H31c_4 H 1.1596 0.4284 0.6351 0.192 Uiso 1 1 calc R

loop_
_atom_site_aniso_label
_atom_site_aniso_U_11
_atom_site_aniso_U_22
_atom_site_aniso_U_33
_atom_site_aniso_U_23
_atom_site_aniso_U_13
_atom_site_aniso_U_12
Si1_1 0.0649(16) 0.0528(15) 0.0421(12) 0.0038(10) 0.0019(11) -0.0297(13)
Si2_1 0.0366(13) 0.0348(12) 0.0403(11) 0.0009(9) -0.0057(9) -0.0139(10)
O1_1 0.034(3) 0.025(3) 0.042(3) 0.0034(19) -0.001(2) -0.007(2)
O2_1 0.039(3) 0.048(3) 0.066(3) 0.029(3) -0.015(3) -0.016(3)
O3_1 0.051(3) 0.049(3) 0.049(3) -0.002(2) 0.005(2) -0.030(3)
O4_1 0.049(3) 0.021(3) 0.059(3) -0.004(2) 0.011(2) -0.014(2)
O5_1 0.082(4) 0.036(3) 0.045(3) -0.004(2) 0.015(3) -0.023(3)
O6_1 0.043(3) 0.030(3) 0.037(2) 0.0029(19) -0.002(2) -0.014(2)
O7_1 0.037(3) 0.033(3) 0.036(3) 0.000(2) -0.002(2) 0.002(2)
C1_1 0.044(5) 0.032(4) 0.030(3) 0.004(3) 0.003(3) -0.019(4)
C2_1 0.031(4) 0.027(4) 0.047(4) -0.010(3) 0.007(3) -0.003(3)
C3_1 0.044(4) 0.023(4) 0.035(4) -0.003(3) -0.001(3) -0.017(4)
C4_1 0.030(4) 0.029(4) 0.045(4) 0.004(3) -0.005(3) -0.014(3)
C5_1 0.032(4) 0.020(4) 0.047(4) 0.002(3) -0.002(3) -0.010(3)
C6_1 0.050(5) 0.031(4) 0.031(3) 0.015(3) -0.009(3) -0.022(4)
C7_1 0.056(5) 0.026(4) 0.034(4) 0.012(3) 0.006(3) -0.011(4)
C8_1 0.061(5) 0.026(4) 0.034(4) 0.005(3) -0.005(4) -0.006(4)
C9_1 0.059(5) 0.020(4) 0.030(3) 0.000(3) -0.007(3) -0.011(4)
C10_1 0.046(5) 0.024(4) 0.027(3) 0.000(2) -0.001(3) -0.011(3)
C11_1 0.046(5) 0.033(4) 0.021(3) 0.009(3) -0.009(3) -0.020(3)
C12_1 0.028(4) 0.033(4) 0.044(4) -0.001(3) -0.002(3) -0.006(3)
C13_1 0.048(5) 0.034(4) 0.038(4) -0.004(3) -0.005(3) -0.023(4)
C14_1 0.061(6) 0.066(6) 0.089(7) 0.015(5) -0.014(5) -0.009(5)
C15_1 0.107(8) 0.089(7) 0.053(5) 0.007(4) -0.010(5) -0.064(6)
C16_1 0.068(5) 0.056(5) 0.063(5) 0.011(4) -0.001(4) -0.040(4)
C17_1 0.086(7) 0.111(8) 0.064(5) -0.002(5) 0.010(5) -0.069(7)
C18_1 0.077(7) 0.077(7) 0.067(5) 0.021(4) -0.002(5) -0.049(6)
C19_1 0.059(5) 0.072(6) 0.082(6) 0.001(4) -0.003(5) -0.040(4)
C20_1 0.097(7) 0.032(5) 0.058(5) -0.013(3) 0.026(5) -0.030(5)
C21_1 0.077(7) 0.041(5) 0.060(5) -0.004(4) -0.004(4) -0.033(5)
C22_1 0.176(13) 0.062(7) 0.107(8) 0.015(6) -0.068(8) -0.081(8)
C23_1 0.053(5) 0.036(4) 0.051(4) 0.013(3) -0.023(4) -0.014(4)
C24_1 0.046(5) 0.043(5) 0.062(5) -0.012(4) -0.006(4) -0.016(4)
C25_1 0.041(5) 0.078(7) 0.079(6) 0.002(5) -0.010(4) -0.037(5)
C26_1 0.037(4) 0.033(4) 0.066(4) 0.003(3) -0.009(4) -0.008(4)
C27_1 0.085(7) 0.035(5) 0.098(7) 0.000(4) -0.025(6) -0.005(5)
C28_1 0.067(6) 0.076(7) 0.132(9) 0.058(7) 0.004(6) -0.037(5)
C29_1 0.118(9) 0.051(6) 0.055(5) 0.015(4) -0.035(6) -0.018(6)
C30_1 0.055(5) 0.038(5) 0.031(4) -0.002(3) -0.005(3) -0.022(4)
C31_1 0.043(5) 0.068(7) 0.080(6) -0.011(5) -0.014(5) 0.004(5)
Si1_2 0.0365(13) 0.0512(14) 0.0323(11) -0.0067(9) 0.0006(9) -0.0083(11)
Si2_2 0.0489(14) 0.0275(12) 0.0638(14) -0.0047(9) 0.0136(11) -0.0139(11)
O1_2 0.032(3) 0.025(3) 0.028(2) 0.0028(18) -0.0029(19) -0.010(2)
O2_2 0.031(3) 0.046(3) 0.070(3) -0.025(3) -0.002(3) -0.016(3)
O3_2 0.030(3) 0.034(3) 0.029(2) 0.0001(18) -0.0012(19) -0.009(2)
O4_2 0.031(3) 0.027(3) 0.048(3) -0.004(2) 0.005(2) -0.001(2)
O5_2 0.110(5) 0.026(3) 0.093(4) 0.020(3) 0.037(4) -0.008(3)
O6_2 0.069(4) 0.021(3) 0.034(2) -0.0015(19) 0.009(2) -0.017(3)
O7_2 0.058(3) 0.029(3) 0.041(3) 0.003(2) -0.011(2) -0.025(3)
C1_2 0.028(4) 0.031(4) 0.037(4) 0.002(3) -0.009(3) -0.012(3)
C2_2 0.031(4) 0.043(4) 0.031(4) 0.002(3) -0.002(3) -0.019(3)
C3_2 0.033(4) 0.021(4) 0.031(3) 0.001(3) -0.009(3) -0.009(3)
C4_2 0.039(4) 0.023(4) 0.035(3) 0.000(3) -0.002(3) -0.006(3)
C5_2 0.031(4) 0.024(4) 0.034(3) -0.004(3) 0.006(3) -0.005(3)
C6_2 0.015(3) 0.024(3) 0.030(3) -0.005(3) 0.009(3) -0.008(3)
C7_2 0.052(5) 0.020(3) 0.045(4) -0.001(3) 0.008(4) -0.013(3)
C8_2 0.061(5) 0.024(4) 0.044(4) -0.001(3) 0.012(4) -0.010(4)
C9_2 0.056(5) 0.020(4) 0.027(3) 0.008(2) -0.004(3) -0.002(3)
C10_2 0.050(4) 0.029(4) 0.036(4) 0.008(3) -0.002(3) -0.016(4)
C11_2 0.052(5) 0.017(4) 0.034(4) -0.001(2) -0.006(3) -0.009(3)
C12_2 0.039(4) 0.019(4) 0.032(3) -0.002(2) 0.003(3) -0.015(3)
C13_2 0.044(5) 0.039(4) 0.030(3) -0.001(3) -0.007(3) -0.026(4)
C14_2 0.061(6) 0.060(5) 0.079(6) -0.030(4) -0.005(5) -0.021(5)
C15_2 0.058(6) 0.134(9) 0.043(5) 0.006(5) -0.023(4) -0.028(6)
C16_2 0.033(4) 0.068(6) 0.046(4) -0.004(4) -0.007(3) -0.015(4)
C17_2 0.039(5) 0.081(7) 0.071(5) 0.003(5) -0.014(4) -0.010(5)
C18_2 0.045(6) 0.144(10) 0.042(4) -0.028(5) 0.021(4) -0.020(6)
C19_2 0.072(7) 0.095(7) 0.076(6) 0.013(5) -0.006(5) -0.049(6)
C20_2 0.058(6) 0.041(5) 0.049(4) 0.016(3) 0.005(4) -0.015(4)
C21_2 0.048(5) 0.047(5) 0.033(4) 0.013(3) 0.003(4) 0.000(4)
C22_2 0.060(6) 0.096(8) 0.042(5) 0.015(4) -0.015(4) -0.004(6)
C23_2 0.042(5) 0.027(4) 0.040(4) -0.003(3) -0.001(3) -0.013(4)
C24_2 0.150(10) 0.062(7) 0.096(6) -0.002(5) 0.061(6) -0.063(8)
C25_2 0.076(7) 0.055(7) 0.148(8) -0.006(6) -0.037(7) -0.035(6)
C26_2 0.042(4) 0.031(4) 0.072(5) -0.009(4) 0.000(4) -0.007(4)
C27_2 0.074(6) 0.053(6) 0.083(6) -0.011(5) -0.017(5) 0.010(5)
C28_2 0.079(7) 0.026(5) 0.114(8) -0.022(4) 0.001(6) -0.002(4)
C29_2 0.046(5) 0.066(6) 0.084(6) -0.001(5) 0.018(5) -0.015(5)
C30_2 0.056(5) 0.034(5) 0.043(4) -0.001(3) -0.005(4) -0.004(4)
C31_2 0.046(5) 0.042(5) 0.051(4) 0.007(3) -0.015(4) -0.024(4)
Si1_3 0.117(3) 0.082(2) 0.0625(16) 0.0240(15) -0.0040(17) -0.051(2)
Si2_3 0.0390(14) 0.0346(13) 0.0843(16) 0.0029(11) 0.0009(12) -0.0112(11)
O1_3 0.035(3) 0.030(3) 0.033(2) 0.0039(19) -0.004(2) -0.007(2)
O2_3 0.063(4) 0.096(5) 0.074(4) 0.046(3) -0.039(3) -0.047(4)
O3_3 0.061(3) 0.056(3) 0.038(3) 0.005(2) 0.003(2) -0.032(3)
O4_3 0.049(3) 0.026(3) 0.054(3) 0.013(2) 0.004(2) -0.013(3)
O5_3 0.054(4) 0.027(3) 0.074(4) -0.002(3) 0.022(3) -0.001(3)
O6_3 0.043(3) 0.031(3) 0.042(3) 0.004(2) -0.007(2) -0.014(2)
O7_3 0.033(3) 0.041(3) 0.042(3) 0.005(2) -0.005(2) 0.004(2)
C1_3 0.054(5) 0.042(4) 0.023(3) 0.001(3) -0.007(3) -0.024(4)
C2_3 0.039(4) 0.045(4) 0.032(4) 0.001(3) -0.001(3) -0.012(3)
C3_3 0.043(5) 0.046(5) 0.040(4) 0.012(3) -0.009(3) -0.015(4)
C4_3 0.032(4) 0.031(4) 0.039(3) 0.007(3) -0.004(3) -0.013(3)
C5_3 0.028(4) 0.029(4) 0.032(3) 0.002(3) 0.002(3) -0.004(3)
C6_3 0.032(4) 0.029(4) 0.033(4) 0.007(3) 0.000(3) -0.012(3)
C7_3 0.050(5) 0.030(4) 0.044(4) 0.003(3) 0.016(4) -0.016(3)
C8_3 0.035(4) 0.028(4) 0.042(4) 0.001(3) 0.002(3) 0.002(3)
C9_3 0.054(5) 0.020(4) 0.032(4) -0.002(3) -0.003(3) -0.007(3)
C10_3 0.033(4) 0.043(5) 0.050(4) 0.004(3) -0.010(3) -0.012(4)
C11_3 0.044(4) 0.032(4) 0.024(3) 0.004(2) -0.003(3) -0.018(3)
C12_3 0.041(4) 0.032(4) 0.033(4) 0.010(3) -0.008(3) -0.014(3)
C13_3 0.045(5) 0.023(4) 0.032(4) 0.002(3) -0.005(3) -0.006(3)
C14_3 0.139(8) 0.076(7) 0.112(9) 0.031(5) -0.059(8) -0.030(6)
C15_3 0.125(10) 0.130(9) 0.051(5) 0.022(5) -0.036(6) -0.075(8)
C16_3 0.138(8) 0.086(7) 0.088(7) 0.026(5) -0.031(7) -0.070(6)
C17_3 0.150(12) 0.149(12) 0.081(6) -0.006(6) 0.000(7) -0.118(11)
C18_3 0.233(19) 0.263(19) 0.169(12) 0.152(15) -0.081(15) -0.186(16)
C19_3 0.102(7) 0.183(12) 0.104(9) -0.027(8) 0.013(8) -0.051(8)
C20_3 0.068(6) 0.045(5) 0.042(4) -0.001(3) -0.003(4) -0.014(4)
C21_3 0.054(5) 0.037(4) 0.046(4) -0.007(3) -0.002(4) -0.015(4)
C22_3 0.110(9) 0.050(6) 0.077(6) -0.005(4) -0.027(6) -0.031(6)
C23_3 0.040(4) 0.040(5) 0.034(4) 0.014(3) -0.015(3) -0.006(4)
C24_3 0.095(8) 0.054(7) 0.142(8) 0.027(6) 0.060(7) 0.009(6)
C25_3 0.091(9) 0.076(8) 0.146(8) 0.025(7) -0.078(8) -0.011(7)
C26_3 0.084(7) 0.045(5) 0.095(6) 0.003(4) 0.011(5) -0.031(5)
C27_3 0.173(14) 0.104(10) 0.107(8) -0.015(7) -0.018(7) -0.085(10)
C28_3 0.093(7) 0.041(5) 0.092(7) 0.014(5) 0.020(5) -0.021(5)
C29_3 0.060(6) 0.071(7) 0.099(7) -0.003(5) 0.009(5) -0.040(5)
C30_3 0.051(5) 0.049(5) 0.054(5) -0.004(4) -0.011(4) -0.021(4)
C31_3 0.045(5) 0.087(8) 0.087(7) -0.036(6) -0.029(5) 0.009(5)
Si1_4 0.0562(16) 0.0667(17) 0.0595(14) -0.0077(12) -0.0087(12) -0.0273(14)
Si2_4 0.070(2) 0.124(3) 0.165(3) 0.101(3) -0.050(2) -0.050(2)
O1_4 0.049(3) 0.043(3) 0.038(3) 0.002(2) 0.004(2) -0.028(3)
O2_4 0.058(4) 0.050(4) 0.054(3) -0.009(3) -0.009(3) -0.021(3)
O3_4 0.042(3) 0.062(4) 0.045(3) -0.011(2) 0.000(2) -0.025(3)
O4_4 0.041(3) 0.029(3) 0.050(3) 0.004(2) 0.001(2) -0.011(2)
O5_4 0.061(4) 0.030(3) 0.068(3) 0.011(2) 0.002(3) -0.011(3)
O6_4 0.058(4) 0.111(4) 0.107(4) 0.074(3) -0.034(3) -0.045(3)
O7_4 0.067(4) 0.123(5) 0.055(3) -0.022(3) -0.002(3) -0.065(4)
C1_4 0.041(4) 0.047(4) 0.039(4) -0.002(3) -0.009(3) -0.030(3)
C2_4 0.057(4) 0.033(4) 0.052(4) -0.003(3) 0.017(4) -0.023(4)
C3_4 0.062(5) 0.035(5) 0.040(4) 0.012(3) 0.002(4) -0.023(4)
C4_4 0.044(4) 0.025(4) 0.045(4) 0.008(3) -0.007(3) -0.022(3)
C5_4 0.046(4) 0.027(4) 0.033(3) 0.001(3) -0.002(3) -0.016(3)
C6_4 0.038(4) 0.041(4) 0.045(4) 0.012(3) -0.001(3) -0.013(3)
C7_4 0.031(4) 0.041(4) 0.040(4) 0.004(3) 0.007(3) -0.018(3)
C8_4 0.074(5) 0.044(5) 0.051(5) 0.027(4) -0.029(4) -0.026(4)
C9_4 0.092(5) 0.052(5) 0.099(6) 0.008(4) -0.041(5) -0.011(4)
C10_4 0.141(6) 0.071(6) 0.072(5) 0.014(4) -0.007(5) -0.047(5)
C11_4 0.068(6) 0.138(5) 0.076(5) 0.053(5) -0.036(4) -0.022(5)
C12_4 0.042(5) 0.112(6) 0.050(5) 0.021(4) -0.018(4) -0.040(5)
C13_4 0.032(4) 0.040(4) 0.050(4) 0.006(3) -0.014(3) -0.014(4)
C14_4 0.071(6) 0.074(7) 0.075(6) -0.003(5) -0.034(5) -0.029(5)
C15_4 0.077(7) 0.106(8) 0.077(6) -0.017(5) -0.019(5) -0.046(6)
C16_4 0.055(6) 0.117(8) 0.073(6) 0.006(5) -0.021(4) -0.042(6)
C17_4 0.077(7) 0.167(11) 0.084(7) -0.043(7) 0.028(5) -0.051(7)
C18_4 0.122(9) 0.169(13) 0.053(6) 0.025(6) -0.037(6) -0.062(9)
C19_4 0.082(7) 0.104(8) 0.065(6) 0.017(5) -0.008(5) -0.061(7)
C20_4 0.083(7) 0.053(6) 0.080(6) 0.020(5) 0.047(5) -0.007(5)
C21_4 0.066(5) 0.026(4) 0.065(5) 0.020(3) -0.028(4) -0.016(4)
C22_4 0.135(11) 0.058(7) 0.079(6) 0.016(5) -0.013(7) -0.011(7)
C23_4 0.054(5) 0.043(5) 0.043(4) 0.004(3) -0.010(4) -0.019(4)
C24_4 0.107(9) 0.187(13) 0.183(8) 0.147(8) -0.024(8) -0.065(9)
C25_4 0.067(6) 0.120(9) 0.110(8) 0.046(7) -0.034(6) -0.041(6)
C26_4 0.143(8) 0.127(6) 0.221(8) 0.079(6) -0.078(6) -0.102(7)
C27_4 0.279(16) 0.139(8) 0.319(17) 0.087(9) -0.110(14) -0.113(11)
C28_4 0.191(12) 0.121(11) 0.208(9) -0.003(8) -0.064(8) -0.105(10)
C29_4 0.166(10) 0.254(17) 0.318(18) 0.027(14) -0.098(11) -0.134(11)
C30_4 0.120(9) 0.181(12) 0.111(9) -0.001(8) -0.088(8) 0.017(8)
C31_4 0.118(11) 0.233(15) 0.093(8) -0.069(9) 0.005(7) -0.131(12)

loop_
_atom_type_symbol
_atom_type_description
_atom_type_scat_dispersion_real
_atom_type_scat_dispersion_imag
_atom_type_scat_source
C C 0.0033 0.0016 'International Tables Vol C Tables 4.2.6.8 and 6.1.1.4'
H H 0.0000 0.0000 'International Tables Vol C Tables 4.2.6.8 and 6.1.1.4'
O O 0.0106 0.0060 'International Tables Vol C Tables 4.2.6.8 and 6.1.1.4'
Si Si 0.0817 0.0704 'International Tables Vol C Tables 4.2.6.8 and 6.1.1.4'

loop_
_geom_angle_atom_site_label_1
_geom_angle_atom_site_label_2
_geom_angle_atom_site_label_3
_geom_angle
O3_1 Si1_1 C14_1 113.8(4)
O3_1 Si1_1 C15_1 110.3(4)
C14_1 Si1_1 C15_1 109.9(5)
O3_1 Si1_1 C16_1 104.0(3)
C14_1 Si1_1 C16_1 107.5(5)
C15_1 Si1_1 C16_1 111.2(5)
O6_1 Si2_1 C24_1 113.5(3)
O6_1 Si2_1 C26_1 103.3(3)
C24_1 Si2_1 C26_1 111.2(4)
O6_1 Si2_1 C25_1 111.0(4)
C24_1 Si2_1 C25_1 108.0(4)
C26_1 Si2_1 C25_1 109.8(4)
C3_1 O1_1 C4_1 118.6(5)
C1_1 O3_1 Si1_1 126.3(5)
C11_1 O6_1 Si2_1 135.5(4)
C12_1 O7_1 C31_1 115.7(6)
O3_1 C1_1 C13_1 109.6(6)
O3_1 C1_1 C2_1 107.0(6)
C13_1 C1_1 C2_1 114.8(5)
C3_1 C2_1 C20_1 108.6(6)
C3_1 C2_1 C1_1 109.8(6)
C20_1 C2_1 C1_1 110.0(6)
O2_1 C3_1 O1_1 125.1(6)
O2_1 C3_1 C2_1 124.5(6)
O1_1 C3_1 C2_1 110.4(6)
O1_1 C4_1 C5_1 108.7(5)
O1_1 C4_1 C21_1 108.0(6)
C5_1 C4_1 C21_1 114.7(6)
O4_1 C5_1 C4_1 107.8(5)
O4_1 C5_1 C6_1 106.9(5)
C4_1 C5_1 C6_1 111.3(5)
O4_1 C5_1 C23_1 111.9(6)
C4_1 C5_1 C23_1 111.6(6)
C6_1 C5_1 C23_1 107.3(6)
C7_1 C6_1 C5_1 124.9(7)
C6_1 C7_1 C8_1 124.8(7)
O5_1 C8_1 C7_1 119.8(7)
O5_1 C8_1 C9_1 118.6(7)
C7_1 C8_1 C9_1 121.5(7)
C8_1 C9_1 C10_1 109.9(6)
C11_1 C10_1 C9_1 116.6(6)
O6_1 C11_1 C30_1 107.9(5)
O6_1 C11_1 C10_1 108.4(5)
C30_1 C11_1 C10_1 112.1(5)
O6_1 C11_1 C12_1 103.7(5)
C30_1 C11_1 C12_1 111.5(6)
C10_1 C11_1 C12_1 112.8(6)
O7_1 C12_1 C13_1 110.3(6)
O7_1 C12_1 C11_1 108.3(5)
C13_1 C12_1 C11_1 115.0(6)
C12_1 C13_1 C1_1 116.6(6)
C18_1 C16_1 C17_1 110.2(7)
C18_1 C16_1 C19_1 110.8(8)
C17_1 C16_1 C19_1 109.2(8)
C18_1 C16_1 Si1_1 107.7(6)
C17_1 C16_1 Si1_1 109.9(6)
C19_1 C16_1 Si1_1 109.1(6)
C22_1 C21_1 C4_1 113.7(7)
C27_1 C26_1 C28_1 109.3(8)
C27_1 C26_1 C29_1 107.5(7)
C28_1 C26_1 C29_1 108.6(9)
C27_1 C26_1 Si2_1 110.6(6)
C28_1 C26_1 Si2_1 110.8(6)
C29_1 C26_1 Si2_1 109.9(6)
O3_2 Si1_2 C14_2 109.9(3)
O3_2 Si1_2 C15_2 110.8(4)
C14_2 Si1_2 C15_2 108.9(5)
O3_2 Si1_2 C16_2 104.5(3)
C14_2 Si1_2 C16_2 113.2(4)
C15_2 Si1_2 C16_2 109.4(4)
O6_2 Si2_2 C24_2 112.9(4)
O6_2 Si2_2 C25_2 103.4(4)
C24_2 Si2_2 C25_2 109.2(6)
O6_2 Si2_2 C26_2 111.9(3)
C24_2 Si2_2 C26_2 111.0(5)
C25_2 Si2_2 C26_2 108.0(4)
C3_2 O1_2 C4_2 117.2(5)
C1_2 O3_2 Si1_2 125.4(4)
C11_2 O6_2 Si2_2 142.3(4)
C12_2 O7_2 C31_2 112.9(5)
O3_2 C1_2 C13_2 111.2(5)
O3_2 C1_2 C2_2 107.2(5)
C13_2 C1_2 C2_2 113.8(5)
C3_2 C2_2 C20_2 107.3(6)
C3_2 C2_2 C1_2 110.1(6)
C20_2 C2_2 C1_2 113.4(6)
O2_2 C3_2 O1_2 123.0(6)
O2_2 C3_2 C2_2 125.7(6)
O1_2 C3_2 C2_2 111.3(6)
O1_2 C4_2 C21_2 107.2(5)
O1_2 C4_2 C5_2 108.0(5)
C21_2 C4_2 C5_2 115.2(6)
O4_2 C5_2 C6_2 108.6(5)
O4_2 C5_2 C4_2 109.1(6)
C6_2 C5_2 C4_2 108.3(5)
O4_2 C5_2 C23_2 111.1(5)
C6_2 C5_2 C23_2 108.4(5)
C4_2 C5_2 C23_2 111.2(6)
C7_2 C6_2 C5_2 124.8(6)
C6_2 C7_2 C8_2 126.5(7)
O5_2 C8_2 C7_2 119.3(7)
O5_2 C8_2 C9_2 120.8(7)
C7_2 C8_2 C9_2 119.9(6)
C8_2 C9_2 C10_2 112.4(6)
C11_2 C10_2 C9_2 116.0(6)
O6_2 C11_2 C30_2 109.2(6)
O6_2 C11_2 C10_2 108.3(6)
C30_2 C11_2 C10_2 111.2(5)
O6_2 C11_2 C12_2 102.6(5)
C30_2 C11_2 C12_2 110.8(6)
C10_2 C11_2 C12_2 114.2(6)
O7_2 C12_2 C13_2 110.0(5)
O7_2 C12_2 C11_2 109.1(5)
C13_2 C12_2 C11_2 113.8(6)
C12_2 C13_2 C1_2 115.8(6)
C18_2 C16_2 C19_2 110.3(8)
C18_2 C16_2 C17_2 108.2(8)
C19_2 C16_2 C17_2 109.5(7)
C18_2 C16_2 Si1_2 110.3(6)
C19_2 C16_2 Si1_2 110.7(6)
C17_2 C16_2 Si1_2 107.8(6)
C4_2 C21_2 C22_2 112.6(7)
C27_2 C26_2 C28_2 109.8(7)
C27_2 C26_2 C29_2 106.2(7)
C28_2 C26_2 C29_2 110.3(7)
C27_2 C26_2 Si2_2 112.3(6)
C28_2 C26_2 Si2_2 109.8(6)
C29_2 C26_2 Si2_2 108.2(6)
O3_3 Si1_3 C16_3 103.9(4)
O3_3 Si1_3 C14_3 109.7(4)
C16_3 Si1_3 C14_3 110.4(6)
O3_3 Si1_3 C15_3 110.1(4)
C16_3 Si1_3 C15_3 115.5(6)
C14_3 Si1_3 C15_3 107.1(6)
O6_3 Si2_3 C24_3 113.7(4)
O6_3 Si2_3 C25_3 103.8(4)
C24_3 Si2_3 C25_3 107.1(7)
O6_3 Si2_3 C26_3 111.6(4)
C24_3 Si2_3 C26_3 114.7(6)
C25_3 Si2_3 C26_3 104.9(5)
C3_3 O1_3 C4_3 117.9(5)
C1_3 O3_3 Si1_3 125.2(5)
C11_3 O6_3 Si2_3 142.4(4)
C12_3 O7_3 C31_3 113.8(7)
O3_3 C1_3 C13_3 111.1(6)
O3_3 C1_3 C2_3 108.0(6)
C13_3 C1_3 C2_3 116.1(5)
C3_3 C2_3 C20_3 109.2(7)
C3_3 C2_3 C1_3 109.6(6)
C20_3 C2_3 C1_3 111.7(6)
O2_3 C3_3 O1_3 123.4(7)
O2_3 C3_3 C2_3 125.4(6)
O1_3 C3_3 C2_3 111.2(7)
O1_3 C4_3 C21_3 109.6(6)
O1_3 C4_3 C5_3 104.8(5)
C21_3 C4_3 C5_3 114.1(5)
O4_3 C5_3 C6_3 107.9(5)
O4_3 C5_3 C23_3 111.7(5)
C6_3 C5_3 C23_3 110.2(6)
O4_3 C5_3 C4_3 108.1(5)
C6_3 C5_3 C4_3 107.2(5)
C23_3 C5_3 C4_3 111.6(6)
C7_3 C6_3 C5_3 123.3(6)
C6_3 C7_3 C8_3 124.1(7)
O5_3 C8_3 C7_3 119.1(7)
O5_3 C8_3 C9_3 120.0(6)
C7_3 C8_3 C9_3 120.8(6)
C8_3 C9_3 C10_3 110.6(6)
C11_3 C10_3 C9_3 113.0(6)
O6_3 C11_3 C30_3 109.3(6)
O6_3 C11_3 C10_3 108.5(6)
C30_3 C11_3 C10_3 112.4(5)
O6_3 C11_3 C12_3 102.8(5)
C30_3 C11_3 C12_3 109.9(6)
C10_3 C11_3 C12_3 113.4(6)
O7_3 C12_3 C13_3 109.5(6)
O7_3 C12_3 C11_3 108.7(5)
C13_3 C12_3 C11_3 112.4(6)
C12_3 C13_3 C1_3 116.6(6)
C18_3 C16_3 C17_3 115.8(12)
C18_3 C16_3 C19_3 100.6(13)
C17_3 C16_3 C19_3 108.9(10)
C18_3 C16_3 Si1_3 113.1(9)
C17_3 C16_3 Si1_3 112.0(9)
C19_3 C16_3 Si1_3 105.1(8)
C22_3 C21_3 C4_3 113.2(7)
C29_3 C26_3 C28_3 111.6(8)
C29_3 C26_3 C27_3 105.3(9)
C28_3 C26_3 C27_3 109.4(10)
C29_3 C26_3 Si2_3 111.9(7)
C28_3 C26_3 Si2_3 109.4(7)
C27_3 C26_3 Si2_3 109.1(7)
O3_4 Si1_4 C16_4 106.5(5)
O3_4 Si1_4 C15_4 111.7(4)
C16_4 Si1_4 C15_4 109.5(5)
O3_4 Si1_4 C14_4 110.2(4)
C16_4 Si1_4 C14_4 109.7(5)
C15_4 Si1_4 C14_4 109.2(5)
O6_4 Si2_4 C26_4 102.8(6)
O6_4 Si2_4 C24_4 112.4(6)
C26_4 Si2_4 C24_4 111.3(8)
O6_4 Si2_4 C25_4 111.3(5)
C26_4 Si2_4 C25_4 112.2(7)
C24_4 Si2_4 C25_4 106.9(6)
C3_4 O1_4 C4_4 118.0(6)
C1_4 O3_4 Si1_4 130.0(5)
C11_4 O6_4 Si2_4 132.3(6)
C31_4 O7_4 C12_4 117.5(8)
O3_4 C1_4 C2_4 109.3(6)
O3_4 C1_4 C13_4 111.5(6)
C2_4 C1_4 C13_4 117.1(6)
C1_4 C2_4 C20_4 112.1(6)
C1_4 C2_4 C3_4 110.2(6)
C20_4 C2_4 C3_4 107.3(7)
O2_4 C3_4 O1_4 125.8(7)
O2_4 C3_4 C2_4 123.8(7)
O1_4 C3_4 C2_4 110.4(7)
O1_4 C4_4 C5_4 106.2(5)
O1_4 C4_4 C21_4 107.9(6)
C5_4 C4_4 C21_4 115.5(6)
O4_4 C5_4 C6_4 105.8(6)
O4_4 C5_4 C23_4 112.2(6)
C6_4 C5_4 C23_4 107.8(6)
O4_4 C5_4 C4_4 108.4(5)
C6_4 C5_4 C4_4 109.2(6)
C23_4 C5_4 C4_4 113.2(6)
C7_4 C6_4 C5_4 127.9(7)
C6_4 C7_4 C8_4 124.8(7)
O5_4 C8_4 C7_4 120.3(8)
O5_4 C8_4 C9_4 120.9(7)
C7_4 C8_4 C9_4 115.7(7)
C10_4 C9_4 C8_4 101.1(8)
C9_4 C10_4 C11_4 101.9(9)
O6_4 C11_4 C30_4 109.3(9)
O6_4 C11_4 C12_4 106.6(8)
C30_4 C11_4 C12_4 106.2(9)
O6_4 C11_4 C10_4 94.5(8)
C30_4 C11_4 C10_4 126.1(9)
C12_4 C11_4 C10_4 112.3(7)
O7_4 C12_4 C13_4 108.8(7)
O7_4 C12_4 C11_4 110.0(7)
C13_4 C12_4 C11_4 113.5(8)
C12_4 C13_4 C1_4 115.3(6)
C19_4 C16_4 C18_4 105.8(10)
C19_4 C16_4 C17_4 106.9(8)
C18_4 C16_4 C17_4 109.3(8)
C19_4 C16_4 Si1_4 113.5(7)
C18_4 C16_4 Si1_4 110.9(7)
C17_4 C16_4 Si1_4 110.1(8)
C22_4 C21_4 C4_4 117.5(7)
C29_4 C26_4 C27_4 106.8(15)
C29_4 C26_4 C28_4 111.2(14)
C27_4 C26_4 C28_4 103.0(16)
C29_4 C26_4 Si2_4 114.8(14)
C27_4 C26_4 Si2_4 111.2(12)
C28_4 C26_4 Si2_4 109.1(8)

loop_
_geom_bond_atom_site_label_1
_geom_bond_atom_site_label_2
_geom_bond_distance
Si1_1 O3_1 1.663(5)
Si1_1 C14_1 1.854(10)
Si1_1 C15_1 1.869(9)
Si1_1 C16_1 1.898(9)
Si2_1 O6_1 1.666(5)
Si2_1 C24_1 1.856(7)
Si2_1 C26_1 1.877(8)
Si2_1 C25_1 1.882(8)
O1_1 C3_1 1.354(8)
O1_1 C4_1 1.472(8)
O2_1 C3_1 1.190(8)
O3_1 C1_1 1.437(9)
O4_1 C5_1 1.430(8)
O5_1 C8_1 1.218(9)
O6_1 C11_1 1.462(8)
O7_1 C12_1 1.421(8)
O7_1 C31_1 1.436(10)
C1_1 C13_1 1.543(10)
C1_1 C2_1 1.569(10)
C2_1 C3_1 1.526(10)
C2_1 C20_1 1.548(10)
C4_1 C5_1 1.526(10)
C4_1 C21_1 1.545(10)
C5_1 C6_1 1.534(10)
C5_1 C23_1 1.540(10)
C6_1 C7_1 1.334(10)
C7_1 C8_1 1.469(11)
C8_1 C9_1 1.501(11)
C9_1 C10_1 1.572(9)
C10_1 C11_1 1.531(10)
C11_1 C30_1 1.517(9)
C11_1 C12_1 1.577(10)
C12_1 C13_1 1.518(9)
C16_1 C18_1 1.558(11)
C16_1 C17_1 1.569(13)
C16_1 C19_1 1.566(13)
C21_1 C22_1 1.510(12)
C26_1 C27_1 1.531(12)
C26_1 C28_1 1.536(13)
C26_1 C29_1 1.552(12)
Si1_2 O3_2 1.666(5)
Si1_2 C14_2 1.873(10)
Si1_2 C15_2 1.880(8)
Si1_2 C16_2 1.902(8)
Si2_2 O6_2 1.644(5)
Si2_2 C24_2 1.849(9)
Si2_2 C25_2 1.901(10)
Si2_2 C26_2 1.908(8)
O1_2 C3_2 1.370(8)
O1_2 C4_2 1.469(8)
O2_2 C3_2 1.201(8)
O3_2 C1_2 1.428(8)
O4_2 C5_2 1.417(8)
O5_2 C8_2 1.222(9)
O6_2 C11_2 1.445(8)
O7_2 C12_2 1.454(8)
O7_2 C31_2 1.463(9)
C1_2 C13_2 1.536(9)
C1_2 C2_2 1.553(10)
C2_2 C3_2 1.526(10)
C2_2 C20_2 1.523(10)
C4_2 C21_2 1.532(10)
C4_2 C5_2 1.544(9)
C5_2 C6_2 1.537(9)
C5_2 C23_2 1.547(10)
C6_2 C7_2 1.319(9)
C7_2 C8_2 1.486(10)
C8_2 C9_2 1.488(11)
C9_2 C10_2 1.547(10)
C10_2 C11_2 1.546(10)
C11_2 C30_2 1.527(10)
C11_2 C12_2 1.551(9)
C12_2 C13_2 1.526(9)
C16_2 C18_2 1.522(11)
C16_2 C19_2 1.547(14)
C16_2 C17_2 1.567(12)
C21_2 C22_2 1.537(11)
C26_2 C27_2 1.540(12)
C26_2 C28_2 1.547(12)
C26_2 C29_2 1.560(12)
Si1_3 O3_3 1.668(6)
Si1_3 C16_3 1.764(13)
Si1_3 C14_3 1.889(13)
Si1_3 C15_3 1.937(10)
Si2_3 O6_3 1.654(5)
Si2_3 C24_3 1.806(11)
Si2_3 C25_3 1.899(10)
Si2_3 C26_3 1.912(10)
O1_3 C3_3 1.360(8)
O1_3 C4_3 1.473(8)
O2_3 C3_3 1.212(8)
O3_3 C1_3 1.417(9)
O4_3 C5_3 1.436(8)
O5_3 C8_3 1.237(9)
O6_3 C11_3 1.433(8)
O7_3 C12_3 1.429(8)
O7_3 C31_3 1.454(11)
C1_3 C13_3 1.542(10)
C1_3 C2_3 1.566(10)
C2_3 C3_3 1.512(11)
C2_3 C20_3 1.516(10)
C4_3 C21_3 1.530(10)
C4_3 C5_3 1.585(9)
C5_3 C6_3 1.504(10)
C5_3 C23_3 1.513(10)
C6_3 C7_3 1.353(10)
C7_3 C8_3 1.482(10)
C8_3 C9_3 1.542(11)
C9_3 C10_3 1.565(9)
C10_3 C11_3 1.557(10)
C11_3 C30_3 1.518(10)
C11_3 C12_3 1.594(10)
C12_3 C13_3 1.509(9)
C16_3 C18_3 1.547(16)
C16_3 C17_3 1.538(15)
C16_3 C19_3 1.70(2)
C21_3 C22_3 1.497(11)
C26_3 C29_3 1.474(13)
C26_3 C28_3 1.523(14)
C26_3 C27_3 1.574(14)
Si1_4 O3_4 1.658(6)
Si1_4 C16_4 1.815(11)
Si1_4 C15_4 1.868(10)
Si1_4 C14_4 1.880(9)
Si2_4 O6_4 1.633(7)
Si2_4 C26_4 1.824(14)
Si2_4 C24_4 1.870(11)
Si2_4 C25_4 1.897(10)
O1_4 C3_4 1.351(9)
O1_4 C4_4 1.472(9)
O2_4 C3_4 1.208(9)
O3_4 C1_4 1.421(9)
O4_4 C5_4 1.455(9)
O5_4 C8_4 1.222(9)
O6_4 C11_4 1.412(12)
O7_4 C31_4 1.426(13)
O7_4 C12_4 1.444(12)
C1_4 C2_4 1.529(11)
C1_4 C13_4 1.535(10)
C2_4 C20_4 1.547(11)
C2_4 C3_4 1.555(12)
C4_4 C5_4 1.538(9)
C4_4 C21_4 1.554(9)
C5_4 C6_4 1.515(10)
C5_4 C23_4 1.532(10)
C6_4 C7_4 1.345(10)
C7_4 C8_4 1.445(11)
C8_4 C9_4 1.628(12)
C9_4 C10_4 1.480(12)
C10_4 C11_4 1.719(13)
C11_4 C30_4 1.559(13)
C11_4 C12_4 1.582(11)
C12_4 C13_4 1.539(10)
C16_4 C19_4 1.584(15)
C16_4 C18_4 1.637(14)
C16_4 C17_4 1.650(16)
C21_4 C22_4 1.423(12)
C26_4 C29_4 1.528(15)
C26_4 C27_4 1.558(16)
C26_4 C28_4 1.565(15)

loop_
_geom_hbond_atom_site_label_D
_geom_hbond_atom_site_label_H
_geom_hbond_atom_site_label_A
_geom_hbond_distance_DH
_geom_hbond_distance_HA
_geom_hbond_distance_DA
_geom_hbond_angle_DHA
_geom_hbond_site_symmetry_A
O4_1 H4_1 O5_2 0.82 2.15 2.758(7) 130.9 1_565
O4_2 H4_2 O5_3 0.82 2.07 2.788(7) 145.4 1_455
O4_3 H4_3 O5_4 0.82 2.11 2.857(7) 150.7 1_565
O4_4 H4_4 O5_1 0.82 2.12 2.849(7) 147.3 .
